data_7705362
loop_
_publ_author_name
'Zi\'o\/lkowska, Aleksandra'
'Szynkiewicz, Natalia'
'Pikies, Jerzy'
'Ponikiewski, \/Lukasz'

_publ_section_title
;
 Synthesis of compounds with C-P-P and C[double bond, length as m-dash]P-P
 bond systems based on the phospha-Wittig reaction.
;
_journal_issue 39
_journal_name_full 'Dalton transactions (Cambridge, England : 2003)'
_journal_page_first 13635
_journal_page_last 13646
_journal_paper_doi 10.1039/d0dt02728f
_journal_volume 49
_journal_year 2020
_chemical_formula_moiety 'C43 H64 Cl1 N2 O2 Ti1'
_chemical_formula_sum 'C43 H64 Cl N2 O2 Ti'
_chemical_formula_weight 724.31
_chemical_properties_physical Air-sensitive,Moisture-sensitive,Oxygen-sensitive
_space_group_IT_number 15
_space_group_name_Hall '-C 2yc'
_space_group_name_H-M_alt 'C 1 2/c 1'
_symmetry_cell_setting monoclinic
_symmetry_Int_Tables_number 15
_symmetry_space_group_name_Hall '-C 2yc'
_symmetry_space_group_name_H-M 'C 1 2/c 1'
_atom_sites_solution_hydrogens geom
_audit_conform_dict_location ftp://ftp.iucr.org/pub/cif_core.dic
_audit_conform_dict_name cif_core.dic
_audit_conform_dict_version 2.4.3
_audit_creation_date 2020-09-01T12:23:58-00:00
_audit_creation_method 'WinGX routine CIF_UPDATE'
_audit_update_record
;
2020-09-02 deposited with the CCDC.	2020-09-04 downloaded from the CCDC.
;
_cell_angle_alpha 90
_cell_angle_beta 109.089(5)
_cell_angle_gamma 90
_cell_formula_units_Z 8
_cell_length_a 23.6443(16)
_cell_length_b 18.6688(7)
_cell_length_c 19.2429(10)
_cell_measurement_reflns_used 3120
_cell_measurement_temperature 120(2)
_cell_measurement_theta_max 28.75
_cell_measurement_theta_min 2.83
_cell_measurement_wavelength 0.71073
_cell_volume 8027.0(8)
_computing_cell_refinement
;
X-Area Recipe 1.33.0.0 (STOE, 2015)
;
_computing_data_collection
;
X-Area WinXpose 2.0.22.0 (STOE, 2016)
;
_computing_data_reduction
;
X-Area Integrate 1.72.0.0 (STOE, 2018)
X-Area X-Red32 1.63.4.0 (STOE, 2017) 
;
_computing_molecular_graphics 'Ortep for Windows (Farrugia, 2012)'
_computing_publication_material 'WinGX publication routines (Farrugia, 2012)'
_computing_structure_refinement 'SHELXL-2018/3 (Sheldrick, 2018)'
_computing_structure_solution 'SHELXT 2014/5 (Sheldrick, 2014)'
_diffrn_ambient_temperature 120(2)
_diffrn_detector 'image plate (34 cm diameter)'
_diffrn_detector_area_resol_mean 6.67
_diffrn_detector_type 'STOE Imaging Plate'
_diffrn_measured_fraction_theta_full 0.99
_diffrn_measured_fraction_theta_max 0.985
_diffrn_measurement_details ' 183 frames, detector distance = 100 mm'
_diffrn_measurement_device '2-circle diffractometer'
_diffrn_measurement_device_type 'STOE IPDS 2T'
_diffrn_measurement_method 'rotation method, \w scans'
_diffrn_radiation_collimation '0.6 mm diameter'
_diffrn_radiation_monochromator 'parabolic x-ray mirror'
_diffrn_radiation_polarisn_norm 270
_diffrn_radiation_probe x-ray
_diffrn_radiation_type MoK\a
_diffrn_radiation_wavelength 0.71073
_diffrn_reflns_av_R_equivalents 0.0503
_diffrn_reflns_av_unetI/netI 0.0598
_diffrn_reflns_Laue_measured_fraction_full 0.99
_diffrn_reflns_Laue_measured_fraction_max 0.985
_diffrn_reflns_limit_h_max 32
_diffrn_reflns_limit_h_min -32
_diffrn_reflns_limit_k_max 21
_diffrn_reflns_limit_k_min -25
_diffrn_reflns_limit_l_max 26
_diffrn_reflns_limit_l_min -24
_diffrn_reflns_number 27717
_diffrn_reflns_point_group_measured_fraction_full 0.99
_diffrn_reflns_point_group_measured_fraction_max 0.985
_diffrn_reflns_theta_full 25.242
_diffrn_reflns_theta_max 29.217
_diffrn_reflns_theta_min 2.24
_diffrn_source 'GeniX Mo, 0.05 x 0.05 mm2 microfocus'
_diffrn_source_current 1.000
_diffrn_source_power 0.050
_diffrn_source_voltage 50
_diffrn_standards_number 0
_exptl_absorpt_coefficient_mu 0.317
_exptl_absorpt_correction_type none
_exptl_crystal_colour blue
_exptl_crystal_density_diffrn 1.199
_exptl_crystal_density_method 'not measured'
_exptl_crystal_description block
_exptl_crystal_F_000 3128
_exptl_crystal_size_max 0.14
_exptl_crystal_size_mid 0.14
_exptl_crystal_size_min 0.13
_refine_diff_density_max 0.712
_refine_diff_density_min -0.62
_refine_diff_density_rms 0.063
_refine_ls_extinction_method none
_refine_ls_goodness_of_fit_ref 1.069
_refine_ls_hydrogen_treatment constr
_refine_ls_matrix_type full
_refine_ls_number_constraints 0
_refine_ls_number_parameters 464
_refine_ls_number_reflns 10746
_refine_ls_number_restraints 123
_refine_ls_restrained_S_all 1.065
_refine_ls_R_factor_all 0.1299
_refine_ls_R_factor_gt 0.0709
_refine_ls_shift/su_max 0.001
_refine_ls_shift/su_mean 0
_refine_ls_structure_factor_coef Fsqd
_refine_ls_weighting_details 'w=1/[\s^2^(Fo^2^)+(0.1044P)^2^+5.1550P] where P=(Fo^2^+2Fc^2^)/3'
_refine_ls_weighting_scheme calc
_refine_ls_wR_factor_gt 0.1875
_refine_ls_wR_factor_ref 0.214
_reflns_Friedel_coverage 0
_reflns_number_gt 6015
_reflns_number_total 10746
_reflns_threshold_expression 'I > 2\s(I)'
_cod_data_source_file d0dt02728f2.cif
_cod_data_source_block 12
_cod_depositor_comments 'Adding full bibliography for 7705360--7705366.cif.'
_cod_original_cell_volume 8026.9(8)
_cod_original_sg_symbol_H-M 'C 2/c'
_cod_database_code 7705362
_shelx_estimated_absorpt_t_min 0.957
_shelx_estimated_absorpt_t_max 0.96

loop_
_symmetry_equiv_pos_as_xyz
'x, y, z'
'-x, y, -z+1/2'
'x+1/2, y+1/2, z'
'-x+1/2, y+1/2, -z+1/2'
'-x, -y, -z'
'x, -y, z-1/2'
'-x+1/2, -y+1/2, -z'
'x+1/2, -y+1/2, z-1/2'

loop_
_atom_site_label
_atom_site_type_symbol
_atom_site_fract_x
_atom_site_fract_y
_atom_site_fract_z
_atom_site_U_iso_or_equiv
_atom_site_adp_type
_atom_site_occupancy
_atom_site_site_symmetry_order
_atom_site_calc_flag
_atom_site_refinement_flags_posn
_atom_site_refinement_flags_adp
_atom_site_refinement_flags_occupancy
_atom_site_disorder_assembly
_atom_site_disorder_group
C1 C 0.39340(13) 0.29094(16) 0.30928(16) 0.0414(6) Uani 1 1 d . . . . .
C2 C 0.40813(15) 0.36353(19) 0.30463(17) 0.0505(8) Uani 1 1 d . . . . .
C3 C 0.46119(17) 0.3886(2) 0.3550(2) 0.0649(10) Uani 1 1 d . . . . .
H3 H 0.472248 0.437206 0.352717 0.078 Uiso 1 1 calc R U . . .
C4 C 0.49792(17) 0.3447(2) 0.4079(2) 0.0633(10) Uani 1 1 d . . . . .
H4 H 0.534013 0.363214 0.441274 0.076 Uiso 1 1 calc R U . . .
C5 C 0.48308(14) 0.27423(19) 0.41300(18) 0.0512(8) Uani 1 1 d . . . . .
H5 H 0.508767 0.244829 0.450415 0.061 Uiso 1 1 calc R U . . .
C6 C 0.43055(13) 0.24507(17) 0.36384(16) 0.0424(7) Uani 1 1 d . . . . .
C7 C 0.36753(18) 0.41308(19) 0.2467(2) 0.0612(9) Uani 1 1 d . . . . .
H7 H 0.325214 0.400446 0.241341 0.073 Uiso 1 1 calc R U . . .
C8 C 0.3762(2) 0.4925(2) 0.2668(2) 0.0884(15) Uani 1 1 d . . . . .
H8A H 0.374986 0.499467 0.316771 0.133 Uiso 1 1 calc R U . . .
H8B H 0.344215 0.520394 0.232104 0.133 Uiso 1 1 calc R U . . .
H8C H 0.415053 0.508407 0.264485 0.133 Uiso 1 1 calc R U . . .
C9 C 0.37606(19) 0.4008(2) 0.1715(2) 0.0694(11) Uani 1 1 d . . . . .
H9A H 0.418825 0.402099 0.177464 0.104 Uiso 1 1 calc R U . . .
H9B H 0.355214 0.438479 0.137241 0.104 Uiso 1 1 calc R U . . .
H9C H 0.359566 0.353982 0.152061 0.104 Uiso 1 1 calc R U . . .
C10 C 0.41658(13) 0.16711(16) 0.37210(17) 0.0446(7) Uani 1 1 d . . . . .
H10 H 0.380991 0.15366 0.329115 0.054 Uiso 1 1 calc R U . . .
C11 C 0.40080(14) 0.15429(18) 0.44240(18) 0.0500(8) Uani 1 1 d . . . . .
H11A H 0.43197 0.175082 0.484529 0.075 Uiso 1 1 calc R U . . .
H11B H 0.398069 0.102682 0.450091 0.075 Uiso 1 1 calc R U . . .
H11C H 0.362272 0.176907 0.437457 0.075 Uiso 1 1 calc R U . . .
C12 C 0.46877(15) 0.1177(2) 0.3723(2) 0.0603(9) Uani 1 1 d . . . . .
H12A H 0.481488 0.128946 0.329896 0.09 Uiso 1 1 calc R U . . .
H12B H 0.455682 0.067646 0.369343 0.09 Uiso 1 1 calc R U . . .
H12C H 0.502366 0.125028 0.417748 0.09 Uiso 1 1 calc R U . . .
C13 C 0.15443(13) 0.30891(17) 0.14358(15) 0.0434(7) Uani 1 1 d . . . . .
C14 C 0.10185(15) 0.2780(2) 0.14894(19) 0.0568(9) Uani 1 1 d . . . . .
C15 C 0.04905(16) 0.3183(2) 0.1242(2) 0.0693(11) Uani 1 1 d . . . . .
H15 H 0.013215 0.299155 0.128828 0.083 Uiso 1 1 calc R U . . .
C16 C 0.04801(17) 0.3848(2) 0.0934(2) 0.0676(11) Uani 1 1 d . . . . .
H16 H 0.011492 0.410792 0.076519 0.081 Uiso 1 1 calc R U . . .
C17 C 0.09913(17) 0.41417(19) 0.08690(17) 0.0578(9) Uani 1 1 d . . . . .
H17 H 0.09761 0.46002 0.064938 0.069 Uiso 1 1 calc R U . . .
C18 C 0.15346(14) 0.37736(17) 0.11218(15) 0.0458(7) Uani 1 1 d . . . . .
C19 C 0.10062(16) 0.2021(2) 0.1776(2) 0.0648(10) Uani 1 1 d . . . . .
H19 H 0.14354 0.18689 0.194438 0.078 Uiso 1 1 calc R U . A 1
C20 C 0.0838(5) 0.2099(7) 0.2570(6) 0.0637(17) Uani 0.473(16) 1 d . . P B 1
H20A H 0.118056 0.230702 0.295417 0.096 Uiso 0.473(16) 1 calc R U P B 1
H20B H 0.074912 0.162511 0.272608 0.096 Uiso 0.473(16) 1 calc R U P B 1
H20C H 0.048891 0.241136 0.248548 0.096 Uiso 0.473(16) 1 calc R U P B 1
C21 C 0.0682(5) 0.1488(6) 0.1064(5) 0.0637(17) Uani 0.473(16) 1 d . . P B 1
H21A H 0.026538 0.163774 0.082793 0.096 Uiso 0.473(16) 1 calc R U P B 1
H21B H 0.069051 0.099234 0.12352 0.096 Uiso 0.473(16) 1 calc R U P B 1
H21C H 0.089757 0.151955 0.070831 0.096 Uiso 0.473(16) 1 calc R U P B 1
C20A C 0.0799(4) 0.1929(5) 0.2351(5) 0.0602(16) Uani 0.527(16) 1 d . . P B 2
H20D H 0.102039 0.224273 0.275729 0.09 Uiso 0.527(16) 1 calc R U P B 2
H20E H 0.085606 0.142853 0.251439 0.09 Uiso 0.527(16) 1 calc R U P B 2
H20F H 0.037254 0.204804 0.219685 0.09 Uiso 0.527(16) 1 calc R U P B 2
C21A C 0.0522(4) 0.1592(4) 0.1256(5) 0.0602(16) Uani 0.527(16) 1 d . . P B 2
H21D H 0.050579 0.111834 0.146762 0.09 Uiso 0.527(16) 1 calc R U P B 2
H21E H 0.060346 0.153846 0.079087 0.09 Uiso 0.527(16) 1 calc R U P B 2
H21F H 0.013833 0.183688 0.116622 0.09 Uiso 0.527(16) 1 calc R U P B 2
C22 C 0.20886(16) 0.40947(17) 0.10221(17) 0.0508(8) Uani 1 1 d . . . . .
H22 H 0.244392 0.378986 0.127591 0.061 Uiso 1 1 calc R U . B 1
C23 C 0.2230(6) 0.4901(10) 0.1259(9) 0.0637(17) Uani 0.473(16) 1 d . . P B 1
H23A H 0.190043 0.52049 0.096534 0.096 Uiso 0.473(16) 1 calc R U P B 1
H23B H 0.260169 0.504541 0.11789 0.096 Uiso 0.473(16) 1 calc R U P B 1
H23C H 0.227419 0.49527 0.178143 0.096 Uiso 0.473(16) 1 calc R U P B 1
C24 C 0.1946(6) 0.4048(6) 0.0162(5) 0.0637(17) Uani 0.473(16) 1 d . . P B 1
H24A H 0.189549 0.354461 0.000838 0.096 Uiso 0.473(16) 1 calc R U P B 1
H24B H 0.227688 0.425753 0.00307 0.096 Uiso 0.473(16) 1 calc R U P B 1
H24C H 0.157635 0.431123 -0.00857 0.096 Uiso 0.473(16) 1 calc R U P B 1
C23A C 0.2126(5) 0.4875(8) 0.1166(8) 0.0602(16) Uani 0.527(16) 1 d . . P B 2
H23D H 0.179306 0.511641 0.079759 0.09 Uiso 0.527(16) 1 calc R U P B 2
H23E H 0.250609 0.50582 0.113847 0.09 Uiso 0.527(16) 1 calc R U P B 2
H23F H 0.21026 0.496598 0.165761 0.09 Uiso 0.527(16) 1 calc R U P B 2
C24A C 0.2214(5) 0.3941(5) 0.0322(5) 0.0602(16) Uani 0.527(16) 1 d . . P B 2
H24D H 0.216648 0.342751 0.021433 0.09 Uiso 0.527(16) 1 calc R U P B 2
H24E H 0.262493 0.408568 0.037551 0.09 Uiso 0.527(16) 1 calc R U P B 2
H24F H 0.193354 0.421063 -0.008239 0.09 Uiso 0.527(16) 1 calc R U P B 2
C25 C 0.39874(16) 0.2085(2) 0.1908(2) 0.0592(9) Uani 1 1 d . . . . .
H25A H 0.424986 0.250601 0.201451 0.089 Uiso 1 1 calc R U . . .
H25B H 0.392359 0.192575 0.140257 0.089 Uiso 1 1 calc R U . . .
H25C H 0.417425 0.169906 0.225067 0.089 Uiso 1 1 calc R U . . .
C26 C 0.33900(14) 0.22799(17) 0.19933(16) 0.0437(7) Uani 1 1 d . . . . .
C27 C 0.28789(15) 0.20689(17) 0.14224(16) 0.0479(7) Uani 1 1 d . . . . .
H27 H 0.293859 0.17153 0.109821 0.057 Uiso 1 1 calc R U . . .
C28 C 0.22897(14) 0.23124(16) 0.12671(15) 0.0441(7) Uani 1 1 d . . . . .
C29 C 0.18582(18) 0.2085(2) 0.05232(18) 0.0634(10) Uani 1 1 d . . . . .
H29A H 0.175233 0.157949 0.0543 0.095 Uiso 1 1 calc R U . . .
H29B H 0.204888 0.214988 0.014558 0.095 Uiso 1 1 calc R U . . .
H29C H 0.14953 0.237866 0.040187 0.095 Uiso 1 1 calc R U . . .
Cl1 Cl 0.23741(4) 0.16502(5) 0.31851(5) 0.0597(3) Uani 1 1 d . . . . .
N1 N 0.33783(10) 0.26503(13) 0.25830(12) 0.0382(5) Uani 1 1 d . . . . .
N2 N 0.21132(11) 0.27223(13) 0.17161(12) 0.0394(5) Uani 1 1 d . . . . .
Ti1 Ti 0.26023(2) 0.27867(3) 0.28514(3) 0.03716(15) Uani 1 1 d . . . . .
O1 O 0.22268(18) 0.3604(3) 0.3011(2) 0.0477(10) Uani 0.756(3) 1 d . . P C 1
O2 O 0.3089(3) 0.2880(3) 0.4004(3) 0.0393(9) Uani 0.756(3) 1 d . . P C 1
C30 C 0.2252(3) 0.4097(4) 0.3568(5) 0.043(3) Uani 0.756(3) 1 d D . P C 1
C31 C 0.18740(16) 0.3820(3) 0.4025(2) 0.0581(5) Uani 0.756(3) 1 d D . P C 1
H31A H 0.203687 0.335114 0.424012 0.07 Uiso 0.756(3) 1 calc R U P C 1
H31B H 0.191846 0.415586 0.443793 0.07 Uiso 0.756(3) 1 calc R U P C 1
C32 C 0.12045(15) 0.3729(2) 0.3601(3) 0.0581(5) Uani 0.756(3) 1 d D . P C 1
H32A H 0.116084 0.352991 0.310928 0.07 Uiso 0.756(3) 1 calc R U P C 1
H32B H 0.103726 0.337386 0.38628 0.07 Uiso 0.756(3) 1 calc R U P C 1
C33 C 0.0833(2) 0.4415(2) 0.3500(3) 0.0581(5) Uani 0.756(3) 1 d D . P C 1
H33A H 0.086943 0.459564 0.399679 0.07 Uiso 0.756(3) 1 calc R U P C 1
H33B H 0.040871 0.427968 0.326127 0.07 Uiso 0.756(3) 1 calc R U P C 1
C34 C 0.0963(2) 0.5046(2) 0.3065(3) 0.0581(5) Uani 0.756(3) 1 d D . P C 1
H34A H 0.108556 0.546195 0.339962 0.07 Uiso 0.756(3) 1 calc R U P C 1
H34B H 0.058708 0.517721 0.267334 0.07 Uiso 0.756(3) 1 calc R U P C 1
C35 C 0.14484(15) 0.4914(3) 0.2707(2) 0.0581(5) Uani 0.756(3) 1 d D . P C 1
H35A H 0.135593 0.446417 0.241894 0.07 Uiso 0.756(3) 1 calc R U P C 1
H35B H 0.144064 0.531007 0.236259 0.07 Uiso 0.756(3) 1 calc R U P C 1
C36 C 0.20785(19) 0.4859(3) 0.3273(3) 0.0581(5) Uani 0.756(3) 1 d D . P C 1
H36A H 0.210294 0.517918 0.369219 0.07 Uiso 0.756(3) 1 calc R U P C 1
H36B H 0.23724 0.503066 0.304456 0.07 Uiso 0.756(3) 1 calc R U P C 1
C37 C 0.3123(3) 0.3363(3) 0.4401(3) 0.0402(12) Uani 0.756(3) 1 d D . P C 1
C38 C 0.29382(18) 0.41080(19) 0.4079(2) 0.0396(11) Uani 0.756(3) 1 d D . P C 1
H38 H 0.317126 0.41916 0.373635 0.047 Uiso 0.756(3) 1 calc R U P C 1
C39 C 0.31255(16) 0.4714(2) 0.4649(2) 0.0581(5) Uani 0.756(3) 1 d D . P C 1
H39A H 0.298361 0.517421 0.439637 0.07 Uiso 0.756(3) 1 calc R U P C 1
H39B H 0.291998 0.464252 0.501651 0.07 Uiso 0.756(3) 1 calc R U P C 1
C40 C 0.38004(16) 0.4773(3) 0.5055(2) 0.0581(5) Uani 0.756(3) 1 d D . P C 1
H40A H 0.401695 0.465238 0.470921 0.07 Uiso 0.756(3) 1 calc R U P C 1
H40B H 0.389658 0.527642 0.521181 0.07 Uiso 0.756(3) 1 calc R U P C 1
C41 C 0.4029(2) 0.42879(19) 0.5732(2) 0.0581(5) Uani 0.756(3) 1 d D . P C 1
H41A H 0.445341 0.440655 0.599468 0.07 Uiso 0.756(3) 1 calc R U P C 1
H41B H 0.379966 0.439511 0.60676 0.07 Uiso 0.756(3) 1 calc R U P C 1
C42 C 0.39819(17) 0.3485(2) 0.5564(3) 0.0581(5) Uani 0.756(3) 1 d D . P C 1
H42A H 0.417631 0.321606 0.602383 0.07 Uiso 0.756(3) 1 calc R U P C 1
H42B H 0.420037 0.33752 0.521685 0.07 Uiso 0.756(3) 1 calc R U P C 1
C43 C 0.3332(2) 0.3232(4) 0.5230(2) 0.0581(5) Uani 0.756(3) 1 d D . P C 1
H43A H 0.33032 0.271582 0.533094 0.07 Uiso 0.756(3) 1 calc R U P C 1
H43B H 0.307315 0.34992 0.545453 0.07 Uiso 0.756(3) 1 calc R U P C 1
O1A O 0.2433(8) 0.3739(14) 0.2952(12) 0.105(7) Uani 0.244(3) 1 d . U P C 2
O2A O 0.3066(14) 0.2931(17) 0.3913(15) 0.105(7) Uani 0.244(3) 1 d . U P C 2
C30A C 0.2290(10) 0.4152(13) 0.3587(17) 0.052(11) Uani 0.244(3) 1 d D U P C 2
C31A C 0.1776(6) 0.3677(7) 0.3639(8) 0.0535(14) Uani 0.244(3) 1 d D U P C 2
H31C H 0.153434 0.352799 0.31356 0.064 Uiso 0.244(3) 1 calc R U P C 2
H31D H 0.19499 0.32378 0.391526 0.064 Uiso 0.244(3) 1 calc R U P C 2
C32A C 0.1354(6) 0.4015(6) 0.4007(7) 0.0535(14) Uani 0.244(3) 1 d D U P C 2
H32C H 0.107974 0.36316 0.405456 0.064 Uiso 0.244(3) 1 calc R U P C 2
H32D H 0.160262 0.414797 0.451223 0.064 Uiso 0.244(3) 1 calc R U P C 2
C33A C 0.0963(6) 0.4668(6) 0.3680(6) 0.0535(14) Uani 0.244(3) 1 d D U P C 2
H33C H 0.113491 0.509356 0.398305 0.064 Uiso 0.244(3) 1 calc R U P C 2
H33D H 0.055837 0.458882 0.371313 0.064 Uiso 0.244(3) 1 calc R U P C 2
C34A C 0.0903(5) 0.4830(8) 0.2877(6) 0.0535(14) Uani 0.244(3) 1 d D U P C 2
H34C H 0.056855 0.515621 0.262489 0.064 Uiso 0.244(3) 1 calc R U P C 2
H34D H 0.090167 0.439902 0.257637 0.064 Uiso 0.244(3) 1 calc R U P C 2
C35A C 0.1515(4) 0.5200(6) 0.3182(8) 0.0535(14) Uani 0.244(3) 1 d D U P C 2
H35C H 0.149224 0.566758 0.293159 0.064 Uiso 0.244(3) 1 calc R U P C 2
H35D H 0.159556 0.529758 0.371159 0.064 Uiso 0.244(3) 1 calc R U P C 2
C36A C 0.2043(6) 0.4776(9) 0.3095(8) 0.0535(14) Uani 0.244(3) 1 d D U P C 2
H36C H 0.192099 0.459941 0.258167 0.064 Uiso 0.244(3) 1 calc R U P C 2
H36D H 0.237554 0.511791 0.315409 0.064 Uiso 0.244(3) 1 calc R U P C 2
C37A C 0.3052(13) 0.3479(11) 0.4441(10) 0.0535(14) Uani 0.244(3) 1 d D U P C 2
C38A C 0.2806(7) 0.4221(9) 0.4153(12) 0.0535(14) Uani 0.244(3) 1 d D U P C 2
H38A H 0.27011 0.446151 0.455904 0.064 Uiso 0.244(3) 1 calc R U P C 2
C39A C 0.3333(5) 0.4641(7) 0.4056(6) 0.0535(14) Uani 0.244(3) 1 d D U P C 2
H39C H 0.355264 0.431413 0.382967 0.064 Uiso 0.244(3) 1 calc R U P C 2
H39D H 0.316496 0.502905 0.369685 0.064 Uiso 0.244(3) 1 calc R U P C 2
C40A C 0.3793(6) 0.4982(6) 0.4733(6) 0.0535(14) Uani 0.244(3) 1 d D U P C 2
H40C H 0.410173 0.522613 0.457466 0.064 Uiso 0.244(3) 1 calc R U P C 2
H40D H 0.358848 0.535108 0.49334 0.064 Uiso 0.244(3) 1 calc R U P C 2
C41A C 0.4104(5) 0.4453(7) 0.5350(7) 0.0535(14) Uani 0.244(3) 1 d D U P C 2
H41C H 0.439854 0.473036 0.574242 0.064 Uiso 0.244(3) 1 calc R U P C 2
H41D H 0.433599 0.411674 0.51494 0.064 Uiso 0.244(3) 1 calc R U P C 2
C42A C 0.3743(6) 0.3998(6) 0.5720(7) 0.0535(14) Uani 0.244(3) 1 d D U P C 2
H42C H 0.343997 0.430615 0.582576 0.064 Uiso 0.244(3) 1 calc R U P C 2
H42D H 0.401559 0.381726 0.619528 0.064 Uiso 0.244(3) 1 calc R U P C 2
C43A C 0.3426(8) 0.3360(8) 0.5249(9) 0.0535(14) Uani 0.244(3) 1 d D U P C 2
H43C H 0.373576 0.299948 0.526155 0.064 Uiso 0.244(3) 1 calc R U P C 2
H43D H 0.315979 0.314333 0.549586 0.064 Uiso 0.244(3) 1 calc R U P C 2

loop_
_atom_site_aniso_label
_atom_site_aniso_U_11
_atom_site_aniso_U_22
_atom_site_aniso_U_33
_atom_site_aniso_U_23
_atom_site_aniso_U_13
_atom_site_aniso_U_12
C1 0.0420(15) 0.0452(17) 0.0389(14) -0.0019(13) 0.0158(12) -0.0052(13)
C2 0.0555(19) 0.0502(19) 0.0453(17) 0.0013(14) 0.0158(15) -0.0085(15)
C3 0.072(2) 0.054(2) 0.063(2) -0.0007(18) 0.0143(19) -0.0219(19)
C4 0.054(2) 0.064(2) 0.063(2) -0.0044(18) 0.0079(17) -0.0222(18)
C5 0.0419(16) 0.057(2) 0.0504(18) -0.0042(15) 0.0095(14) -0.0071(15)
C6 0.0373(15) 0.0461(17) 0.0435(15) -0.0031(13) 0.0127(13) -0.0022(12)
C7 0.077(2) 0.047(2) 0.056(2) 0.0074(16) 0.0166(18) -0.0062(18)
C8 0.129(4) 0.046(2) 0.075(3) 0.008(2) 0.014(3) -0.011(2)
C9 0.083(3) 0.070(3) 0.061(2) 0.016(2) 0.031(2) -0.007(2)
C10 0.0382(15) 0.0397(16) 0.0489(16) -0.0031(13) 0.0045(13) 0.0015(12)
C11 0.0402(16) 0.0484(19) 0.0523(18) 0.0064(15) 0.0029(14) 0.0003(14)
C12 0.0497(19) 0.054(2) 0.065(2) -0.0092(17) 0.0022(16) 0.0072(16)
C13 0.0452(16) 0.0491(18) 0.0282(13) 0.0012(12) 0.0015(12) 0.0062(14)
C14 0.0438(17) 0.064(2) 0.0484(18) 0.0051(16) -0.0044(14) -0.0014(16)
C15 0.0394(18) 0.077(3) 0.074(3) 0.001(2) -0.0042(17) 0.0003(18)
C16 0.052(2) 0.066(3) 0.065(2) -0.0063(19) -0.0087(17) 0.0102(18)
C17 0.073(2) 0.049(2) 0.0377(16) -0.0031(14) -0.0005(16) 0.0150(17)
C18 0.0598(19) 0.0448(18) 0.0281(13) -0.0025(12) 0.0081(13) 0.0092(15)
C19 0.0462(18) 0.070(3) 0.064(2) 0.0147(19) -0.0020(17) -0.0099(17)
C20 0.066(3) 0.076(3) 0.055(3) -0.014(2) 0.027(2) -0.012(2)
C21 0.066(3) 0.076(3) 0.055(3) -0.014(2) 0.027(2) -0.012(2)
C20A 0.064(3) 0.061(3) 0.059(3) -0.0042(19) 0.023(2) 0.001(2)
C21A 0.064(3) 0.061(3) 0.059(3) -0.0042(19) 0.023(2) 0.001(2)
C22 0.076(2) 0.0415(17) 0.0410(16) 0.0071(13) 0.0272(16) 0.0123(16)
C23 0.066(3) 0.076(3) 0.055(3) -0.014(2) 0.027(2) -0.012(2)
C24 0.066(3) 0.076(3) 0.055(3) -0.014(2) 0.027(2) -0.012(2)
C23A 0.064(3) 0.061(3) 0.059(3) -0.0042(19) 0.023(2) 0.001(2)
C24A 0.064(3) 0.061(3) 0.059(3) -0.0042(19) 0.023(2) 0.001(2)
C25 0.061(2) 0.067(2) 0.056(2) -0.0095(17) 0.0271(17) 0.0069(17)
C26 0.0523(17) 0.0434(17) 0.0384(14) -0.0010(13) 0.0190(13) 0.0044(14)
C27 0.0604(19) 0.0456(18) 0.0375(15) -0.0078(13) 0.0157(14) 0.0066(15)
C28 0.0584(18) 0.0400(17) 0.0293(13) -0.0001(12) 0.0082(13) 0.0025(14)
C29 0.078(2) 0.059(2) 0.0391(17) -0.0119(15) 0.0005(16) 0.0038(19)
Cl1 0.0538(5) 0.0626(6) 0.0554(5) 0.0208(4) 0.0076(4) -0.0088(4)
N1 0.0417(12) 0.0391(13) 0.0325(11) -0.0006(10) 0.0104(10) -0.0003(10)
N2 0.0446(13) 0.0400(14) 0.0295(11) -0.0001(10) 0.0063(10) 0.0021(11)
Ti1 0.0393(3) 0.0441(3) 0.0273(2) 0.0043(2) 0.00989(19) 0.0059(2)
O1 0.043(2) 0.059(2) 0.0340(16) 0.0008(15) 0.0019(16) 0.0194(17)
O2 0.044(2) 0.047(2) 0.0221(15) 0.0082(15) 0.0050(14) 0.0068(16)
C30 0.036(3) 0.048(5) 0.045(6) 0.004(4) 0.014(3) 0.013(3)
C31 0.0612(10) 0.0592(10) 0.0534(9) -0.0028(7) 0.0182(7) 0.0017(7)
C32 0.0612(10) 0.0592(10) 0.0534(9) -0.0028(7) 0.0182(7) 0.0017(7)
C33 0.0612(10) 0.0592(10) 0.0534(9) -0.0028(7) 0.0182(7) 0.0017(7)
C34 0.0612(10) 0.0592(10) 0.0534(9) -0.0028(7) 0.0182(7) 0.0017(7)
C35 0.0612(10) 0.0592(10) 0.0534(9) -0.0028(7) 0.0182(7) 0.0017(7)
C36 0.0612(10) 0.0592(10) 0.0534(9) -0.0028(7) 0.0182(7) 0.0017(7)
C37 0.037(2) 0.048(3) 0.036(2) 0.006(2) 0.0112(17) 0.003(2)
C38 0.042(2) 0.043(2) 0.039(2) 0.0092(18) 0.0196(18) 0.0076(18)
C39 0.0612(10) 0.0592(10) 0.0534(9) -0.0028(7) 0.0182(7) 0.0017(7)
C40 0.0612(10) 0.0592(10) 0.0534(9) -0.0028(7) 0.0182(7) 0.0017(7)
C41 0.0612(10) 0.0592(10) 0.0534(9) -0.0028(7) 0.0182(7) 0.0017(7)
C42 0.0612(10) 0.0592(10) 0.0534(9) -0.0028(7) 0.0182(7) 0.0017(7)
C43 0.0612(10) 0.0592(10) 0.0534(9) -0.0028(7) 0.0182(7) 0.0017(7)
O1A 0.066(10) 0.163(16) 0.074(9) -0.049(9) 0.007(7) 0.028(9)
O2A 0.066(10) 0.163(16) 0.074(9) -0.049(9) 0.007(7) 0.028(9)
C30A 0.08(2) 0.038(13) 0.041(18) -0.004(11) 0.031(14) -0.031(12)
C31A 0.058(3) 0.044(2) 0.056(3) 0.0050(19) 0.015(2) 0.0031(19)
C32A 0.058(3) 0.044(2) 0.056(3) 0.0050(19) 0.015(2) 0.0031(19)
C33A 0.058(3) 0.044(2) 0.056(3) 0.0050(19) 0.015(2) 0.0031(19)
C34A 0.058(3) 0.044(2) 0.056(3) 0.0050(19) 0.015(2) 0.0031(19)
C35A 0.058(3) 0.044(2) 0.056(3) 0.0050(19) 0.015(2) 0.0031(19)
C36A 0.058(3) 0.044(2) 0.056(3) 0.0050(19) 0.015(2) 0.0031(19)
C37A 0.058(3) 0.044(2) 0.056(3) 0.0050(19) 0.015(2) 0.0031(19)
C38A 0.058(3) 0.044(2) 0.056(3) 0.0050(19) 0.015(2) 0.0031(19)
C39A 0.058(3) 0.044(2) 0.056(3) 0.0050(19) 0.015(2) 0.0031(19)
C40A 0.058(3) 0.044(2) 0.056(3) 0.0050(19) 0.015(2) 0.0031(19)
C41A 0.058(3) 0.044(2) 0.056(3) 0.0050(19) 0.015(2) 0.0031(19)
C42A 0.058(3) 0.044(2) 0.056(3) 0.0050(19) 0.015(2) 0.0031(19)
C43A 0.058(3) 0.044(2) 0.056(3) 0.0050(19) 0.015(2) 0.0031(19)

loop_
_atom_type_symbol
_atom_type_description
_atom_type_scat_dispersion_real
_atom_type_scat_dispersion_imag
_atom_type_scat_source
C C 0.0033 0.0016 'International Tables Vol C Tables 4.2.6.8 and 6.1.1.4'
H H 0 0 'International Tables Vol C Tables 4.2.6.8 and 6.1.1.4'
Cl Cl 0.1484 0.1585 'International Tables Vol C Tables 4.2.6.8 and 6.1.1.4'
N N 0.0061 0.0033 'International Tables Vol C Tables 4.2.6.8 and 6.1.1.4'
O O 0.0106 0.006 'International Tables Vol C Tables 4.2.6.8 and 6.1.1.4'
Ti Ti 0.2776 0.4457 'International Tables Vol C Tables 4.2.6.8 and 6.1.1.4'

loop_
_geom_angle_atom_site_label_1
_geom_angle_atom_site_label_2
_geom_angle_atom_site_label_3
_geom_angle
_geom_angle_site_symmetry_1
_geom_angle_site_symmetry_3
_geom_angle_publ_flag
C2 C1 C6 121.5(3) . . ?
C2 C1 N1 117.9(3) . . ?
C6 C1 N1 120.5(3) . . ?
C3 C2 C1 117.6(3) . . ?
C3 C2 C7 121.0(3) . . ?
C1 C2 C7 121.4(3) . . ?
C4 C3 C2 121.6(3) . . ?
C4 C3 H3 119.2 . . ?
C2 C3 H3 119.2 . . ?
C3 C4 C5 120.7(3) . . ?
C3 C4 H4 119.6 . . ?
C5 C4 H4 119.6 . . ?
C4 C5 C6 121.0(3) . . ?
C4 C5 H5 119.5 . . ?
C6 C5 H5 119.5 . . ?
C5 C6 C1 117.6(3) . . ?
C5 C6 C10 118.6(3) . . ?
C1 C6 C10 123.8(3) . . ?
C2 C7 C8 113.8(3) . . ?
C2 C7 C9 110.6(3) . . ?
C8 C7 C9 109.5(3) . . ?
C2 C7 H7 107.6 . . ?
C8 C7 H7 107.6 . . ?
C9 C7 H7 107.6 . . ?
C7 C8 H8A 109.5 . . ?
C7 C8 H8B 109.5 . . ?
H8A C8 H8B 109.5 . . ?
C7 C8 H8C 109.5 . . ?
H8A C8 H8C 109.5 . . ?
H8B C8 H8C 109.5 . . ?
C7 C9 H9A 109.5 . . ?
C7 C9 H9B 109.5 . . ?
H9A C9 H9B 109.5 . . ?
C7 C9 H9C 109.5 . . ?
H9A C9 H9C 109.5 . . ?
H9B C9 H9C 109.5 . . ?
C6 C10 C11 111.5(3) . . ?
C6 C10 C12 112.0(3) . . ?
C11 C10 C12 109.3(3) . . ?
C6 C10 H10 108 . . ?
C11 C10 H10 108 . . ?
C12 C10 H10 108 . . ?
C10 C11 H11A 109.5 . . ?
C10 C11 H11B 109.5 . . ?
H11A C11 H11B 109.5 . . ?
C10 C11 H11C 109.5 . . ?
H11A C11 H11C 109.5 . . ?
H11B C11 H11C 109.5 . . ?
C10 C12 H12A 109.5 . . ?
C10 C12 H12B 109.5 . . ?
H12A C12 H12B 109.5 . . ?
C10 C12 H12C 109.5 . . ?
H12A C12 H12C 109.5 . . ?
H12B C12 H12C 109.5 . . ?
C14 C13 C18 120.9(3) . . ?
C14 C13 N2 121.0(3) . . ?
C18 C13 N2 118.1(3) . . ?
C15 C14 C13 117.8(3) . . ?
C15 C14 C19 120.1(3) . . ?
C13 C14 C19 122.0(3) . . ?
C16 C15 C14 121.4(4) . . ?
C16 C15 H15 119.3 . . ?
C14 C15 H15 119.3 . . ?
C17 C16 C15 120.6(3) . . ?
C17 C16 H16 119.7 . . ?
C15 C16 H16 119.7 . . ?
C16 C17 C18 120.7(3) . . ?
C16 C17 H17 119.7 . . ?
C18 C17 H17 119.7 . . ?
C17 C18 C13 118.6(3) . . ?
C17 C18 C22 119.9(3) . . ?
C13 C18 C22 121.4(3) . . ?
C20A C19 C21A 94.5(8) . . ?
C20A C19 C14 117.8(5) . . ?
C21A C19 C14 111.0(4) . . ?
C14 C19 C21 108.4(4) . . ?
C14 C19 C20 106.3(5) . . ?
C21 C19 C20 127.6(6) . . ?
C14 C19 H19 104.1 . . ?
C21 C19 H19 104.1 . . ?
C20 C19 H19 104.1 . . ?
C19 C20 H20A 109.5 . . ?
C19 C20 H20B 109.5 . . ?
H20A C20 H20B 109.5 . . ?
C19 C20 H20C 109.5 . . ?
H20A C20 H20C 109.5 . . ?
H20B C20 H20C 109.5 . . ?
C19 C21 H21A 109.5 . . ?
C19 C21 H21B 109.5 . . ?
H21A C21 H21B 109.5 . . ?
C19 C21 H21C 109.5 . . ?
H21A C21 H21C 109.5 . . ?
H21B C21 H21C 109.5 . . ?
C19 C20A H20D 109.5 . . ?
C19 C20A H20E 109.5 . . ?
H20D C20A H20E 109.5 . . ?
C19 C20A H20F 109.5 . . ?
H20D C20A H20F 109.5 . . ?
H20E C20A H20F 109.5 . . ?
C19 C21A H21D 109.5 . . ?
C19 C21A H21E 109.5 . . ?
H21D C21A H21E 109.5 . . ?
C19 C21A H21F 109.5 . . ?
H21D C21A H21F 109.5 . . ?
H21E C21A H21F 109.5 . . ?
C23A C22 C24A 109.8(7) . . ?
C23A C22 C18 111.6(6) . . ?
C24A C22 C18 118.3(5) . . ?
C18 C22 C23 116.9(7) . . ?
C18 C22 C24 102.4(5) . . ?
C23 C22 C24 108.0(8) . . ?
C18 C22 H22 109.7 . . ?
C23 C22 H22 109.7 . . ?
C24 C22 H22 109.7 . . ?
C22 C23 H23A 109.5 . . ?
C22 C23 H23B 109.5 . . ?
H23A C23 H23B 109.5 . . ?
C22 C23 H23C 109.5 . . ?
H23A C23 H23C 109.5 . . ?
H23B C23 H23C 109.5 . . ?
C22 C24 H24A 109.5 . . ?
C22 C24 H24B 109.5 . . ?
H24A C24 H24B 109.5 . . ?
C22 C24 H24C 109.5 . . ?
H24A C24 H24C 109.5 . . ?
H24B C24 H24C 109.5 . . ?
C22 C23A H23D 109.5 . . ?
C22 C23A H23E 109.5 . . ?
H23D C23A H23E 109.5 . . ?
C22 C23A H23F 109.5 . . ?
H23D C23A H23F 109.5 . . ?
H23E C23A H23F 109.5 . . ?
C22 C24A H24D 109.5 . . ?
C22 C24A H24E 109.5 . . ?
H24D C24A H24E 109.5 . . ?
C22 C24A H24F 109.5 . . ?
H24D C24A H24F 109.5 . . ?
H24E C24A H24F 109.5 . . ?
C26 C25 H25A 109.5 . . ?
C26 C25 H25B 109.5 . . ?
H25A C25 H25B 109.5 . . ?
C26 C25 H25C 109.5 . . ?
H25A C25 H25C 109.5 . . ?
H25B C25 H25C 109.5 . . ?
N1 C26 C27 124.1(3) . . ?
N1 C26 C25 119.6(3) . . ?
C27 C26 C25 116.3(3) . . ?
C26 C27 C28 128.3(3) . . ?
C26 C27 H27 115.9 . . ?
C28 C27 H27 115.9 . . ?
N2 C28 C27 123.6(3) . . ?
N2 C28 C29 121.3(3) . . ?
C27 C28 C29 115.1(3) . . ?
C28 C29 H29A 109.5 . . ?
C28 C29 H29B 109.5 . . ?
H29A C29 H29B 109.5 . . ?
C28 C29 H29C 109.5 . . ?
H29A C29 H29C 109.5 . . ?
H29B C29 H29C 109.5 . . ?
C26 N1 C1 118.9(2) . . ?
C26 N1 Ti1 122.6(2) . . ?
C1 N1 Ti1 118.15(17) . . ?
C28 N2 C13 119.0(2) . . ?
C28 N2 Ti1 121.7(2) . . ?
C13 N2 Ti1 119.05(18) . . ?
O1A Ti1 O2A 80.1(11) . . ?
O1 Ti1 N1 131.02(15) . . ?
O1A Ti1 N1 112.5(6) . . ?
O2A Ti1 N1 92.1(9) . . ?
O1 Ti1 N2 95.08(15) . . ?
O1A Ti1 N2 95.7(7) . . ?
O2A Ti1 N2 175.5(9) . . ?
N1 Ti1 N2 88.00(9) . . ?
O1 Ti1 O2 83.4(2) . . ?
N1 Ti1 O2 92.74(19) . . ?
N2 Ti1 O2 178.47(18) . . ?
O1 Ti1 Cl1 122.75(14) . . ?
O1A Ti1 Cl1 140.4(7) . . ?
O2A Ti1 Cl1 86.6(9) . . ?
N1 Ti1 Cl1 105.05(7) . . ?
N2 Ti1 Cl1 97.77(7) . . ?
O2 Ti1 Cl1 83.33(14) . . ?
C30 O1 Ti1 140.4(4) . . ?
C37 O2 Ti1 129.6(4) . . ?
O1 C30 C36 112.8(6) . . ?
O1 C30 C31 109.3(6) . . ?
C36 C30 C31 112.8(5) . . ?
O1 C30 C38 105.1(4) . . ?
C36 C30 C38 108.1(5) . . ?
C31 C30 C38 108.4(5) . . ?
C32 C31 C30 115.1(5) . . ?
C32 C31 H31A 108.5 . . ?
C30 C31 H31A 108.5 . . ?
C32 C31 H31B 108.5 . . ?
C30 C31 H31B 108.5 . . ?
H31A C31 H31B 107.5 . . ?
C33 C32 C31 115.1(4) . . ?
C33 C32 H32A 108.5 . . ?
C31 C32 H32A 108.5 . . ?
C33 C32 H32B 108.5 . . ?
C31 C32 H32B 108.5 . . ?
H32A C32 H32B 107.5 . . ?
C32 C33 C34 120.2(4) . . ?
C32 C33 H33A 107.3 . . ?
C34 C33 H33A 107.3 . . ?
C32 C33 H33B 107.3 . . ?
C34 C33 H33B 107.3 . . ?
H33A C33 H33B 106.9 . . ?
C33 C34 C35 115.7(4) . . ?
C33 C34 H34A 108.4 . . ?
C35 C34 H34A 108.4 . . ?
C33 C34 H34B 108.4 . . ?
C35 C34 H34B 108.4 . . ?
H34A C34 H34B 107.4 . . ?
C36 C35 C34 112.7(4) . . ?
C36 C35 H35A 109.1 . . ?
C34 C35 H35A 109.1 . . ?
C36 C35 H35B 109.1 . . ?
C34 C35 H35B 109.1 . . ?
H35A C35 H35B 107.8 . . ?
C35 C36 C30 113.8(5) . . ?
C35 C36 H36A 108.8 . . ?
C30 C36 H36A 108.8 . . ?
C35 C36 H36B 108.8 . . ?
C30 C36 H36B 108.8 . . ?
H36A C36 H36B 107.7 . . ?
O2 C37 C38 119.2(4) . . ?
O2 C37 C43 119.3(4) . . ?
C38 C37 C43 121.4(5) . . ?
C37 C38 C39 113.8(4) . . ?
C37 C38 C30 109.7(4) . . ?
C39 C38 C30 116.5(4) . . ?
C37 C38 H38 105.3 . . ?
C39 C38 H38 105.3 . . ?
C30 C38 H38 105.3 . . ?
C40 C39 C38 115.2(4) . . ?
C40 C39 H39A 108.5 . . ?
C38 C39 H39A 108.5 . . ?
C40 C39 H39B 108.5 . . ?
C38 C39 H39B 108.5 . . ?
H39A C39 H39B 107.5 . . ?
C41 C40 C39 114.2(4) . . ?
C41 C40 H40A 108.7 . . ?
C39 C40 H40A 108.7 . . ?
C41 C40 H40B 108.7 . . ?
C39 C40 H40B 108.7 . . ?
H40A C40 H40B 107.6 . . ?
C42 C41 C40 114.8(4) . . ?
C42 C41 H41A 108.6 . . ?
C40 C41 H41A 108.6 . . ?
C42 C41 H41B 108.6 . . ?
C40 C41 H41B 108.6 . . ?
H41A C41 H41B 107.6 . . ?
C41 C42 C43 112.5(4) . . ?
C41 C42 H42A 109.1 . . ?
C43 C42 H42A 109.1 . . ?
C41 C42 H42B 109.1 . . ?
C43 C42 H42B 109.1 . . ?
H42A C42 H42B 107.8 . . ?
C37 C43 C42 108.9(4) . . ?
C37 C43 H43A 109.9 . . ?
C42 C43 H43A 109.9 . . ?
C37 C43 H43B 109.9 . . ?
C42 C43 H43B 109.9 . . ?
H43A C43 H43B 108.3 . . ?
C30A O1A Ti1 131.5(18) . . ?
C37A O2A Ti1 133.0(19) . . ?
C38A C30A C36A 119.9(15) . . ?
C38A C30A C31A 122(2) . . ?
C36A C30A C31A 109.7(19) . . ?
C38A C30A O1A 107.9(19) . . ?
C36A C30A O1A 91.6(19) . . ?
C31A C30A O1A 98.3(17) . . ?
C32A C31A C30A 116.2(15) . . ?
C32A C31A H31C 108.2 . . ?
C30A C31A H31C 108.2 . . ?
C32A C31A H31D 108.2 . . ?
C30A C31A H31D 108.2 . . ?
H31C C31A H31D 107.4 . . ?
C33A C32A C31A 122.3(11) . . ?
C33A C32A H32C 106.8 . . ?
C31A C32A H32C 106.8 . . ?
C33A C32A H32D 106.8 . . ?
C31A C32A H32D 106.8 . . ?
H32C C32A H32D 106.6 . . ?
C32A C33A C34A 114.4(11) . . ?
C32A C33A H33C 108.7 . . ?
C34A C33A H33C 108.7 . . ?
C32A C33A H33D 108.7 . . ?
C34A C33A H33D 108.7 . . ?
H33C C33A H33D 107.6 . . ?
C33A C34A C35A 86.4(10) . . ?
C33A C34A H34C 114.2 . . ?
C35A C34A H34C 114.2 . . ?
C33A C34A H34D 114.2 . . ?
C35A C34A H34D 114.2 . . ?
H34C C34A H34D 111.4 . . ?
C36A C35A C34A 115.1(12) . . ?
C36A C35A H35C 108.5 . . ?
C34A C35A H35C 108.5 . . ?
C36A C35A H35D 108.5 . . ?
C34A C35A H35D 108.5 . . ?
H35C C35A H35D 107.5 . . ?
C30A C36A C35A 119.8(16) . . ?
C30A C36A H36C 107.4 . . ?
C35A C36A H36C 107.4 . . ?
C30A C36A H36D 107.4 . . ?
C35A C36A H36D 107.4 . . ?
H36C C36A H36D 106.9 . . ?
O2A C37A C38A 118.5(17) . . ?
O2A C37A C43A 118.1(17) . . ?
C38A C37A C43A 121.5(19) . . ?
C30A C38A C37A 109.9(17) . . ?
C30A C38A C39A 120.5(16) . . ?
C37A C38A C39A 106.1(17) . . ?
C30A C38A H38A 106.5 . . ?
C37A C38A H38A 106.5 . . ?
C39A C38A H38A 106.5 . . ?
C40A C39A C38A 119.1(13) . . ?
C40A C39A H39C 107.5 . . ?
C38A C39A H39C 107.5 . . ?
C40A C39A H39D 107.5 . . ?
C38A C39A H39D 107.5 . . ?
H39C C39A H39D 107 . . ?
C41A C40A C39A 114.7(11) . . ?
C41A C40A H40C 108.6 . . ?
C39A C40A H40C 108.6 . . ?
C41A C40A H40D 108.6 . . ?
C39A C40A H40D 108.6 . . ?
H40C C40A H40D 107.6 . . ?
C40A C41A C42A 121.0(11) . . ?
C40A C41A H41C 107.1 . . ?
C42A C41A H41C 107.1 . . ?
C40A C41A H41D 107.1 . . ?
C42A C41A H41D 107.1 . . ?
H41C C41A H41D 106.8 . . ?
C41A C42A C43A 113.2(11) . . ?
C41A C42A H42C 108.9 . . ?
C43A C42A H42C 108.9 . . ?
C41A C42A H42D 108.9 . . ?
C43A C42A H42D 108.9 . . ?
H42C C42A H42D 107.8 . . ?
C37A C43A C42A 119.6(16) . . ?
C37A C43A H43C 107.4 . . ?
C42A C43A H43C 107.4 . . ?
C37A C43A H43D 107.4 . . ?
C42A C43A H43D 107.4 . . ?
H43C C43A H43D 106.9 . . ?

loop_
_geom_bond_atom_site_label_1
_geom_bond_atom_site_label_2
_geom_bond_distance
_geom_bond_site_symmetry_2
_geom_bond_publ_flag
C1 C2 1.409(4) . ?
C1 C6 1.416(4) . ?
C1 N1 1.442(4) . ?
C2 C3 1.392(5) . ?
C2 C7 1.523(5) . ?
C3 C4 1.372(5) . ?
C3 H3 0.95 . ?
C4 C5 1.373(5) . ?
C4 H4 0.95 . ?
C5 C6 1.402(4) . ?
C5 H5 0.95 . ?
C6 C10 1.512(4) . ?
C7 C8 1.528(5) . ?
C7 C9 1.542(5) . ?
C7 H7 1 . ?
C8 H8A 0.98 . ?
C8 H8B 0.98 . ?
C8 H8C 0.98 . ?
C9 H9A 0.98 . ?
C9 H9B 0.98 . ?
C9 H9C 0.98 . ?
C10 C11 1.535(5) . ?
C10 C12 1.540(4) . ?
C10 H10 1 . ?
C11 H11A 0.98 . ?
C11 H11B 0.98 . ?
C11 H11C 0.98 . ?
C12 H12A 0.98 . ?
C12 H12B 0.98 . ?
C12 H12C 0.98 . ?
C13 C14 1.404(5) . ?
C13 C18 1.410(4) . ?
C13 N2 1.447(4) . ?
C14 C15 1.401(5) . ?
C14 C19 1.525(5) . ?
C15 C16 1.373(6) . ?
C15 H15 0.95 . ?
C16 C17 1.370(6) . ?
C16 H16 0.95 . ?
C17 C18 1.397(4) . ?
C17 H17 0.95 . ?
C18 C22 1.509(5) . ?
C19 C20A 1.359(9) . ?
C19 C21A 1.484(8) . ?
C19 C21 1.664(10) . ?
C19 C20 1.705(10) . ?
C19 H19 1 . ?
C20 H20A 0.98 . ?
C20 H20B 0.98 . ?
C20 H20C 0.98 . ?
C21 H21A 0.98 . ?
C21 H21B 0.98 . ?
C21 H21C 0.98 . ?
C20A H20D 0.98 . ?
C20A H20E 0.98 . ?
C20A H20F 0.98 . ?
C21A H21D 0.98 . ?
C21A H21E 0.98 . ?
C21A H21F 0.98 . ?
C22 C23A 1.479(16) . ?
C22 C24A 1.500(8) . ?
C22 C23 1.576(18) . ?
C22 C24 1.579(9) . ?
C22 H22 1 . ?
C23 H23A 0.98 . ?
C23 H23B 0.98 . ?
C23 H23C 0.98 . ?
C24 H24A 0.98 . ?
C24 H24B 0.98 . ?
C24 H24C 0.98 . ?
C23A H23D 0.98 . ?
C23A H23E 0.98 . ?
C23A H23F 0.98 . ?
C24A H24D 0.98 . ?
C24A H24E 0.98 . ?
C24A H24F 0.98 . ?
C25 C26 1.519(4) . ?
C25 H25A 0.98 . ?
C25 H25B 0.98 . ?
C25 H25C 0.98 . ?
C26 N1 1.337(4) . ?
C26 C27 1.398(4) . ?
C27 C28 1.402(4) . ?
C27 H27 0.95 . ?
C28 N2 1.320(4) . ?
C28 C29 1.522(4) . ?
C29 H29A 0.98 . ?
C29 H29B 0.98 . ?
C29 H29C 0.98 . ?
Cl1 Ti1 2.3306(10) . ?
N1 Ti1 2.078(2) . ?
N2 Ti1 2.115(2) . ?
Ti1 O1 1.840(5) . ?
Ti1 O1A 1.85(2) . ?
Ti1 O2A 2.00(3) . ?
Ti1 O2 2.146(5) . ?
O1 C30 1.399(11) . ?
O2 C37 1.167(8) . ?
C30 C36 1.536(2) . ?
C30 C31 1.536(2) . ?
C30 C38 1.599(9) . ?
C31 C32 1.535(2) . ?
C31 H31A 0.99 . ?
C31 H31B 0.99 . ?
C32 C33 1.530(2) . ?
C32 H32A 0.99 . ?
C32 H32B 0.99 . ?
C33 C34 1.533(2) . ?
C33 H33A 0.99 . ?
C33 H33B 0.99 . ?
C34 C35 1.539(2) . ?
C34 H34A 0.99 . ?
C34 H34B 0.99 . ?
C35 C36 1.535(2) . ?
C35 H35A 0.99 . ?
C35 H35B 0.99 . ?
C36 H36A 0.99 . ?
C36 H36B 0.99 . ?
C37 C38 1.5271(19) . ?
C37 C43 1.5283(19) . ?
C38 C39 1.536(2) . ?
C38 H38 1 . ?
C39 C40 1.534(2) . ?
C39 H39A 0.99 . ?
C39 H39B 0.99 . ?
C40 C41 1.532(2) . ?
C40 H40A 0.99 . ?
C40 H40B 0.99 . ?
C41 C42 1.530(2) . ?
C41 H41A 0.99 . ?
C41 H41B 0.99 . ?
C42 C43 1.534(2) . ?
C42 H42A 0.99 . ?
C42 H42B 0.99 . ?
C43 H43A 0.99 . ?
C43 H43B 0.99 . ?
O1A C30A 1.57(4) . ?
O2A C37A 1.45(4) . ?
C30A C38A 1.35(3) . ?
C30A C36A 1.50(3) . ?
C30A C31A 1.535(2) . ?
C31A C32A 1.535(2) . ?
C31A H31C 0.99 . ?
C31A H31D 0.99 . ?
C32A C33A 1.534(2) . ?
C32A H32C 0.99 . ?
C32A H32D 0.99 . ?
C33A C34A 1.535(2) . ?
C33A H33C 0.99 . ?
C33A H33D 0.99 . ?
C34A C35A 1.537(2) . ?
C34A H34C 0.99 . ?
C34A H34D 0.99 . ?
C35A C36A 1.535(2) . ?
C35A H35C 0.99 . ?
C35A H35D 0.99 . ?
C36A H36C 0.99 . ?
C36A H36D 0.99 . ?
C37A C38A 1.534(2) . ?
C37A C43A 1.534(2) . ?
C38A C39A 1.535(2) . ?
C38A H38A 1 . ?
C39A C40A 1.534(2) . ?
C39A H39C 0.99 . ?
C39A H39D 0.99 . ?
C40A C41A 1.534(2) . ?
C40A H40C 0.99 . ?
C40A H40D 0.99 . ?
C41A C42A 1.535(2) . ?
C41A H41C 0.99 . ?
C41A H41D 0.99 . ?
C42A C43A 1.535(2) . ?
C42A H42C 0.99 . ?
C42A H42D 0.99 . ?
C43A H43C 0.99 . ?
C43A H43D 0.99 . ?

loop_
_geom_torsion_atom_site_label_1
_geom_torsion_atom_site_label_2
_geom_torsion_atom_site_label_3
_geom_torsion_atom_site_label_4
_geom_torsion
_geom_torsion_site_symmetry_1
_geom_torsion_site_symmetry_2
_geom_torsion_site_symmetry_3
_geom_torsion_site_symmetry_4
_geom_torsion_publ_flag
C6 C1 C2 C3 1.0(5) . . . . ?
N1 C1 C2 C3 178.7(3) . . . . ?
C6 C1 C2 C7 -178.9(3) . . . . ?
N1 C1 C2 C7 -1.3(4) . . . . ?
C1 C2 C3 C4 -0.5(6) . . . . ?
C7 C2 C3 C4 179.4(4) . . . . ?
C2 C3 C4 C5 -0.4(6) . . . . ?
C3 C4 C5 C6 0.9(6) . . . . ?
C4 C5 C6 C1 -0.4(5) . . . . ?
C4 C5 C6 C10 179.9(3) . . . . ?
C2 C1 C6 C5 -0.5(4) . . . . ?
N1 C1 C6 C5 -178.2(3) . . . . ?
C2 C1 C6 C10 179.1(3) . . . . ?
N1 C1 C6 C10 1.5(4) . . . . ?
C3 C2 C7 C8 -22.4(5) . . . . ?
C1 C2 C7 C8 157.5(4) . . . . ?
C3 C2 C7 C9 101.3(4) . . . . ?
C1 C2 C7 C9 -78.8(4) . . . . ?
C5 C6 C10 C11 69.0(4) . . . . ?
C1 C6 C10 C11 -110.7(3) . . . . ?
C5 C6 C10 C12 -53.8(4) . . . . ?
C1 C6 C10 C12 126.5(3) . . . . ?
C18 C13 C14 C15 -1.9(5) . . . . ?
N2 C13 C14 C15 176.6(3) . . . . ?
C18 C13 C14 C19 175.6(3) . . . . ?
N2 C13 C14 C19 -5.8(5) . . . . ?
C13 C14 C15 C16 2.1(6) . . . . ?
C19 C14 C15 C16 -175.5(4) . . . . ?
C14 C15 C16 C17 -0.8(6) . . . . ?
C15 C16 C17 C18 -0.8(6) . . . . ?
C16 C17 C18 C13 0.9(5) . . . . ?
C16 C17 C18 C22 178.0(3) . . . . ?
C14 C13 C18 C17 0.4(4) . . . . ?
N2 C13 C18 C17 -178.2(3) . . . . ?
C14 C13 C18 C22 -176.6(3) . . . . ?
N2 C13 C18 C22 4.9(4) . . . . ?
C15 C14 C19 C20A -57.8(7) . . . . ?
C13 C14 C19 C20A 124.7(6) . . . . ?
C15 C14 C19 C21A 49.5(7) . . . . ?
C13 C14 C19 C21A -128.0(6) . . . . ?
C15 C14 C19 C21 73.2(6) . . . . ?
C13 C14 C19 C21 -104.3(6) . . . . ?
C15 C14 C19 C20 -66.9(5) . . . . ?
C13 C14 C19 C20 115.6(5) . . . . ?
C17 C18 C22 C23A 40.7(7) . . . . ?
C13 C18 C22 C23A -142.3(6) . . . . ?
C17 C18 C22 C24A -88.1(6) . . . . ?
C13 C18 C22 C24A 88.8(6) . . . . ?
C17 C18 C22 C23 48.6(8) . . . . ?
C13 C18 C22 C23 -134.4(7) . . . . ?
C17 C18 C22 C24 -69.2(6) . . . . ?
C13 C18 C22 C24 107.8(5) . . . . ?
N1 C26 C27 C28 14.6(5) . . . . ?
C25 C26 C27 C28 -163.5(3) . . . . ?
C26 C27 C28 N2 -10.0(5) . . . . ?
C26 C27 C28 C29 168.5(3) . . . . ?
C27 C26 N1 C1 -172.8(3) . . . . ?
C25 C26 N1 C1 5.3(4) . . . . ?
C27 C26 N1 Ti1 13.2(4) . . . . ?
C25 C26 N1 Ti1 -168.7(2) . . . . ?
C2 C1 N1 C26 100.6(3) . . . . ?
C6 C1 N1 C26 -81.7(3) . . . . ?
C2 C1 N1 Ti1 -85.1(3) . . . . ?
C6 C1 N1 Ti1 92.6(3) . . . . ?
C27 C28 N2 C13 164.7(3) . . . . ?
C29 C28 N2 C13 -13.8(4) . . . . ?
C27 C28 N2 Ti1 -20.7(4) . . . . ?
C29 C28 N2 Ti1 160.8(2) . . . . ?
C14 C13 N2 C28 92.8(4) . . . . ?
C18 C13 N2 C28 -88.6(3) . . . . ?
C14 C13 N2 Ti1 -82.0(3) . . . . ?
C18 C13 N2 Ti1 96.6(3) . . . . ?
N1 Ti1 O1 C30 -83.4(6) . . . . ?
N2 Ti1 O1 C30 -175.2(5) . . . . ?
O2 Ti1 O1 C30 4.5(6) . . . . ?
Cl1 Ti1 O1 C30 82.2(6) . . . . ?
Ti1 O1 C30 C36 147.0(5) . . . . ?
Ti1 O1 C30 C31 -86.6(7) . . . . ?
Ti1 O1 C30 C38 29.5(7) . . . . ?
O1 C30 C31 C32 -62.2(6) . . . . ?
C36 C30 C31 C32 64.2(8) . . . . ?
C38 C30 C31 C32 -176.2(4) . . . . ?
C30 C31 C32 C33 -81.8(6) . . . . ?
C31 C32 C33 C34 62.3(6) . . . . ?
C32 C33 C34 C35 4.1(7) . . . . ?
C33 C34 C35 C36 -70.0(6) . . . . ?
C34 C35 C36 C30 88.4(6) . . . . ?
O1 C30 C36 C35 58.2(6) . . . . ?
C31 C30 C36 C35 -66.3(8) . . . . ?
C38 C30 C36 C35 173.9(4) . . . . ?
Ti1 O2 C37 C38 -17.0(10) . . . . ?
Ti1 O2 C37 C43 161.0(4) . . . . ?
O2 C37 C38 C39 -167.9(6) . . . . ?
C43 C37 C38 C39 14.2(7) . . . . ?
O2 C37 C38 C30 59.6(8) . . . . ?
C43 C37 C38 C30 -118.3(6) . . . . ?
O1 C30 C38 C37 -61.0(4) . . . . ?
C36 C30 C38 C37 178.3(4) . . . . ?
C31 C30 C38 C37 55.8(6) . . . . ?
O1 C30 C38 C39 168.0(4) . . . . ?
C36 C30 C38 C39 47.3(6) . . . . ?
C31 C30 C38 C39 -75.3(6) . . . . ?
C37 C38 C39 C40 59.1(5) . . . . ?
C30 C38 C39 C40 -171.8(4) . . . . ?
C38 C39 C40 C41 -85.5(5) . . . . ?
C39 C40 C41 C42 65.6(5) . . . . ?
C40 C41 C42 C43 -64.5(5) . . . . ?
O2 C37 C43 C42 103.8(8) . . . . ?
C38 C37 C43 C42 -78.3(6) . . . . ?
C41 C42 C43 C37 84.5(5) . . . . ?
O2A Ti1 O1A C30A -40(2) . . . . ?
N1 Ti1 O1A C30A -128.6(17) . . . . ?
N2 Ti1 O1A C30A 141.2(18) . . . . ?
Cl1 Ti1 O1A C30A 32(2) . . . . ?
Ti1 O1A C30A C38A 74.1(19) . . . . ?
Ti1 O1A C30A C36A -163.6(15) . . . . ?
Ti1 O1A C30A C31A -53(2) . . . . ?
C38A C30A C31A C32A 83(3) . . . . ?
C36A C30A C31A C32A -65(2) . . . . ?
O1A C30A C31A C32A -159.8(15) . . . . ?
C30A C31A C32A C33A 64(2) . . . . ?
C31A C32A C33A C34A 15.2(19) . . . . ?
C32A C33A C34A C35A -81.2(13) . . . . ?
C33A C34A C35A C36A 104.4(13) . . . . ?
C38A C30A C36A C35A -103(2) . . . . ?
C31A C30A C36A C35A 46(3) . . . . ?
O1A C30A C36A C35A 145.4(14) . . . . ?
C34A C35A C36A C30A -75.6(19) . . . . ?
Ti1 O2A C37A C38A -24(5) . . . . ?
Ti1 O2A C37A C43A 172(2) . . . . ?
C36A C30A C38A C37A -165(2) . . . . ?
C31A C30A C38A C37A 50(3) . . . . ?
O1A C30A C38A C37A -62(2) . . . . ?
C36A C30A C38A C39A -41(3) . . . . ?
C31A C30A C38A C39A 174.0(18) . . . . ?
O1A C30A C38A C39A 62(2) . . . . ?
O2A C37A C38A C30A 46(3) . . . . ?
C43A C37A C38A C30A -150(2) . . . . ?
O2A C37A C38A C39A -86(3) . . . . ?
C43A C37A C38A C39A 78(3) . . . . ?
C30A C38A C39A C40A 154.6(19) . . . . ?
C37A C38A C39A C40A -79.9(17) . . . . ?
C38A C39A C40A C41A 57.9(17) . . . . ?
C39A C40A C41A C42A -59.3(17) . . . . ?
C40A C41A C42A C43A 76.9(17) . . . . ?
O2A C37A C43A C42A 143(2) . . . . ?
C38A C37A C43A C42A -21(3) . . . . ?
C41A C42A C43A C37A -49(2) . . . . ?
